data_2017067
loop_
_publ_author_name
'Jeremi\'c, Dejan'
'Kaluderovi\'c, Goran N.'
'G\'omez-Ruiz, Santiago'
'Br\<ceski, Ilija'
'Andelkovi\'c, Katarina K.'

_publ_section_title
;
 Tetraaquabis(<small>D</small>-camphor-10-sulfonato)calcium(II)
;
_journal_coeditor_code SQ3182
_journal_issue 4
_journal_name_full 'Acta Crystallographica Section C'
_journal_page_first m143
_journal_page_last m145
_journal_paper_doi 10.1107/S0108270109004193
_journal_volume 65
_journal_year 2009
_chemical_formula_iupac '[Ca (C10 H15 O4 S2 (H2 O)4]'
_chemical_formula_moiety 'C20 H38 Ca O12 S2'
_chemical_formula_sum 'C20 H38 Ca O12 S2'
_chemical_formula_weight 574.7
_chemical_name_systematic
;
Tetraaquabis(<i>D</i>-camphor-10-sulfonato)calcium(II)
;
_space_group_IT_number 20
_symmetry_cell_setting orthorhombic
_symmetry_space_group_name_Hall 'C 2c 2'
_symmetry_space_group_name_H-M 'C 2 2 21'
_atom_sites_solution_hydrogens geom
_atom_sites_solution_primary direct
_atom_sites_solution_secondary difmap
_audit_conform_dict_name cif_core.dic
_audit_conform_dict_version 2.3
_audit_creation_method 'WinGX routine CIF_UPDATE'
_cell_angle_alpha 90
_cell_angle_beta 90
_cell_angle_gamma 90
_cell_formula_units_Z 4
_cell_length_a 7.5020(2)
_cell_length_b 10.8274(3)
_cell_length_c 32.3927(9)
_cell_measurement_reflns_used 13622
_cell_measurement_temperature 130(2)
_cell_measurement_theta_max 32.2415
_cell_measurement_theta_min 3.1266
_cell_volume 2631.17(12)
_computing_cell_refinement 'CrysAlis RED (Oxford Diffraction Ltd, 2008)'
_computing_data_collection 'CrysAlis CCD (Oxford Diffraction Ltd, 2008)'
_computing_data_reduction 'CrysAlis RED (Oxford Diffraction Ltd, 2008)'
_computing_molecular_graphics 'ORTEP-3 (Farrugia, 1997) and PLATON (Spek, 2009)'
_computing_publication_material 'SHELXL97 (Sheldrick, 2008)'
_computing_structure_refinement 'SHELXL97 (Sheldrick, 2008)'
_computing_structure_solution 'SHELXS97 (Sheldrick, 2008)'
_diffrn_ambient_temperature 130(2)
_diffrn_detector_area_resol_mean 16.356
_diffrn_measured_fraction_theta_full 0.999
_diffrn_measured_fraction_theta_max 0.999
_diffrn_measurement_device_type 'Oxford Xcalibur S CCD'
_diffrn_measurement_method '\w and \f'
_diffrn_radiation_monochromator graphite
_diffrn_radiation_type MoK\a
_diffrn_radiation_wavelength 0.71073
_diffrn_reflns_av_R_equivalents 0.0476
_diffrn_reflns_limit_h_max 10
_diffrn_reflns_limit_h_min -10
_diffrn_reflns_limit_k_max 14
_diffrn_reflns_limit_k_min -14
_diffrn_reflns_limit_l_max 43
_diffrn_reflns_limit_l_min -43
_diffrn_reflns_number 30549
_diffrn_reflns_theta_full 28.28
_diffrn_reflns_theta_max 28.28
_diffrn_reflns_theta_min 3.3
_exptl_absorpt_coefficient_mu 0.456
_exptl_absorpt_correction_T_max 1
_exptl_absorpt_correction_T_min 0.96355
_exptl_absorpt_correction_type multi-scan
_exptl_absorpt_process_details
;
[CrysAlis RED (Oxford Diffraction Ltd, 2008); empirical absorption
correction
using spherical harmonics, implemented in SCALE3 ABSPACK scaling algorithm]
;
_exptl_crystal_colour colourless
_exptl_crystal_density_diffrn 1.451
_exptl_crystal_density_method 'not measured'
_exptl_crystal_description plate
_exptl_crystal_F_000 1224
_exptl_crystal_size_max 0.4
_exptl_crystal_size_mid 0.3
_exptl_crystal_size_min 0.1
_refine_diff_density_max 0.353
_refine_diff_density_min -0.379
_refine_ls_abs_structure_details 'Flack (1983),  with how many Friedel pairs?'
_refine_ls_abs_structure_Flack 0.00(4)
_refine_ls_extinction_method none
_refine_ls_goodness_of_fit_ref 1.05
_refine_ls_hydrogen_treatment mixed
_refine_ls_matrix_type full
_refine_ls_number_parameters 177
_refine_ls_number_reflns 3263
_refine_ls_number_restraints 0
_refine_ls_restrained_S_all 1.05
_refine_ls_R_factor_all 0.0371
_refine_ls_R_factor_gt 0.0319
_refine_ls_shift/su_max 0
_refine_ls_shift/su_mean 0
_refine_ls_structure_factor_coef Fsqd
_refine_ls_weighting_details 'calc w = 1/[\s^2^(Fo^2^)+(0.0295P)^2^+1.4883P] where P=(Fo^2^+2Fc^2^)/3'
_refine_ls_weighting_scheme calc
_refine_ls_wR_factor_gt 0.0642
_refine_ls_wR_factor_ref 0.0653
_reflns_number_gt 3008
_reflns_number_total 3263
_reflns_threshold_expression I>2\s(I)
_cod_data_source_file sq3182.cif
_cod_data_source_block I
_cod_original_sg_symbol_H-M C222(1)
_cod_database_code 2017067
_cod_database_fobs_code 2017067

loop_
_symmetry_equiv_pos_as_xyz
'x, y, z'
'-x, -y, z+1/2'
'x, -y, -z'
'-x, y, -z+1/2'
'x+1/2, y+1/2, z'
'-x+1/2, -y+1/2, z+1/2'
'x+1/2, -y+1/2, -z'
'-x+1/2, y+1/2, -z+1/2'

loop_
_atom_site_type_symbol
_atom_site_label
_atom_site_fract_x
_atom_site_fract_y
_atom_site_fract_z
_atom_site_U_iso_or_equiv
_atom_site_adp_type
_atom_site_calc_flag
_atom_site_refinement_flags
_atom_site_occupancy
_atom_site_disorder_assembly
_atom_site_disorder_group
Ca Ca1 0.5 0.73448(4) 0.25 0.01223(11) Uani d S 1 . .
S S1 0.89629(6) 0.73117(4) 0.315586(12) 0.01384(9) Uani d . 1 . .
O O1 0.71388(16) 0.74021(14) 0.30086(4) 0.0222(3) Uani d . 1 . .
O O2 0.9902(2) 0.62686(12) 0.29748(4) 0.0215(3) Uani d . 1 . .
O O3 0.9921(2) 0.84680(11) 0.31151(4) 0.0222(3) Uani d . 1 . .
O O4 1.04866(19) 0.77761(16) 0.44314(4) 0.0295(3) Uani d . 1 . .
O O5 0.6544(2) 0.88730(14) 0.21355(5) 0.0242(4) Uani d . 1 . .
O O6 0.3454(2) 0.57848(14) 0.28396(5) 0.0238(4) Uani d . 1 . .
C C1 0.6059(3) 0.72417(18) 0.41675(5) 0.0188(4) Uani d . 1 . .
C C2 0.7847(2) 0.77265(17) 0.39874(5) 0.0141(3) Uani d . 1 . .
C C3 0.8907(3) 0.79110(16) 0.43885(5) 0.0197(4) Uani d . 1 . .
C C4 0.7580(3) 0.8298(2) 0.47151(6) 0.0281(5) Uani d . 1 . .
H H4A 0.7877 0.912 0.483 0.034 Uiso calc R 1 . .
H H4B 0.7525 0.7689 0.4943 0.034 Uiso calc R 1 . .
C C5 0.5843(3) 0.83333(18) 0.44733(6) 0.0239(4) Uani d . 1 . .
H H5 0.4743 0.8297 0.4647 0.029 Uiso calc R 1 . .
C C6 0.5947(3) 0.94547(19) 0.41859(6) 0.0274(5) Uani d . 1 . .
H H6C 0.6328 1.0202 0.4338 0.033 Uiso calc R 1 . .
H H6D 0.4781 0.9617 0.4053 0.033 Uiso calc R 1 . .
C C7 0.7357(3) 0.90719(17) 0.38631(6) 0.0201(4) Uani d . 1 . .
H H7A 0.8413 0.9618 0.3877 0.024 Uiso calc R 1 . .
H H7B 0.6857 0.9101 0.358 0.024 Uiso calc R 1 . .
C C8 0.4570(3) 0.7147(2) 0.38492(7) 0.0276(5) Uani d . 1 . .
H H8A 0.4837 0.6477 0.3655 0.041 Uiso calc R 1 . .
H H8B 0.4475 0.7928 0.3698 0.041 Uiso calc R 1 . .
H H8C 0.344 0.6974 0.399 0.041 Uiso calc R 1 . .
C C9 0.6239(3) 0.59867(18) 0.43798(6) 0.0265(5) Uani d . 1 . .
H H9A 0.5185 0.5833 0.4551 0.04 Uiso calc R 1 . .
H H9B 0.7307 0.5985 0.4554 0.04 Uiso calc R 1 . .
H H9C 0.6342 0.5337 0.417 0.04 Uiso calc R 1 . .
C C10 0.8863(3) 0.69230(16) 0.36858(5) 0.0166(4) Uani d . 1 . .
H H10A 0.8354 0.6081 0.3705 0.02 Uiso calc R 1 . .
H H10B 1.0107 0.6869 0.3787 0.02 Uiso calc R 1 . .
H H5A 0.613(4) 0.957(3) 0.2118(9) 0.039(8) Uiso d . 1 . .
H H5B 0.760(5) 0.877(3) 0.2063(9) 0.057(10) Uiso d . 1 . .
H H6A 0.368(4) 0.513(3) 0.2901(9) 0.038(8) Uiso d . 1 . .
H H6B 0.242(4) 0.585(2) 0.2880(8) 0.033(8) Uiso d . 1 . .

loop_
_atom_site_aniso_label
_atom_site_aniso_U_11
_atom_site_aniso_U_22
_atom_site_aniso_U_33
_atom_site_aniso_U_12
_atom_site_aniso_U_13
_atom_site_aniso_U_23
Ca1 0.0105(2) 0.0116(2) 0.0146(2) 0 -0.00157(18) 0
S1 0.0111(2) 0.01715(19) 0.01331(17) -0.00032(18) -0.00066(16) 0.00037(16)
O1 0.0132(6) 0.0354(8) 0.0182(6) 0.0008(6) -0.0034(5) -0.0016(6)
O2 0.0189(8) 0.0223(6) 0.0234(6) 0.0000(6) 0.0029(6) -0.0042(5)
O3 0.0195(7) 0.0192(6) 0.0279(7) -0.0015(6) 0.0035(7) 0.0045(5)
O4 0.0249(8) 0.0384(8) 0.0251(7) -0.0015(7) -0.0088(6) -0.0010(7)
O5 0.0196(10) 0.0159(8) 0.0372(9) 0.0000(6) 0.0062(7) 0.0051(6)
O6 0.0152(10) 0.0187(8) 0.0375(9) 0.0001(6) 0.0042(7) 0.0074(6)
C1 0.0177(9) 0.0165(8) 0.0222(8) 0.0011(9) 0.0025(8) 0.0031(7)
C2 0.0147(9) 0.0135(7) 0.0142(8) -0.0006(8) -0.0001(6) 0.0009(7)
C3 0.0265(11) 0.0151(9) 0.0174(8) -0.0020(8) -0.0006(8) 0.0004(6)
C4 0.0399(14) 0.0260(11) 0.0183(10) 0.0012(10) 0.0007(9) -0.0027(8)
C5 0.0305(13) 0.0205(9) 0.0206(9) 0.0049(9) 0.0076(9) 0.0030(7)
C6 0.0374(14) 0.0177(9) 0.0270(10) 0.0105(9) 0.0099(10) 0.0045(8)
C7 0.0252(11) 0.0143(9) 0.0209(9) 0.0025(8) 0.0027(8) 0.0027(7)
C8 0.0153(10) 0.0336(12) 0.0338(11) -0.0025(9) 0.0004(8) 0.0027(9)
C9 0.0299(13) 0.0207(10) 0.0288(10) -0.0025(9) 0.0083(10) 0.0068(8)
C10 0.0193(10) 0.0180(8) 0.0124(7) 0.0033(8) -0.0014(8) 0.0028(6)

loop_
_atom_type_symbol
_atom_type_description
_atom_type_scat_dispersion_real
_atom_type_scat_dispersion_imag
_atom_type_scat_source
Ca Ca 0.2262 0.3064 'International Tables Vol C Tables 4.2.6.8 and 6.1.1.4'
S S 0.1246 0.1234 'International Tables Vol C Tables 4.2.6.8 and 6.1.1.4'
O O 0.0106 0.006 'International Tables Vol C Tables 4.2.6.8 and 6.1.1.4'
C C 0.0033 0.0016 'International Tables Vol C Tables 4.2.6.8 and 6.1.1.4'
H H 0 0 'International Tables Vol C Tables 4.2.6.8 and 6.1.1.4'

loop_
_geom_angle_atom_site_label_1
_geom_angle_atom_site_label_2
_geom_angle_atom_site_label_3
_geom_angle_site_symmetry_1
_geom_angle_site_symmetry_3
_geom_angle
_geom_angle_publ_flag
O1 Ca1 O1 4_655 . 176.91(8) y
O1 Ca1 O6 4_655 . 90.60(6) y
O1 Ca1 O6 . . 91.64(6) ?
O1 Ca1 O6 4_655 4_655 91.64(6) ?
O1 Ca1 O6 . 4_655 90.60(6) ?
O6 Ca1 O6 . 4_655 86.85(9) y
O1 Ca1 O5 4_655 4_655 89.83(5) ?
O1 Ca1 O5 . 4_655 87.98(5) ?
O6 Ca1 O5 . 4_655 91.61(5) ?
O6 Ca1 O5 4_655 4_655 177.88(6) y
O1 Ca1 O5 4_655 . 87.98(5) ?
O1 Ca1 O5 . . 89.83(5) ?
O6 Ca1 O5 . . 177.88(6) ?
O6 Ca1 O5 4_655 . 91.61(5) ?
O5 Ca1 O5 4_655 . 89.97(9) ?
O3 S1 O1 . . 112.27(9) ?
O3 S1 O2 . . 113.19(8) ?
O1 S1 O2 . . 112.10(8) ?
O3 S1 C10 . . 108.35(9) ?
O1 S1 C10 . . 107.16(9) ?
O2 S1 C10 . . 103.11(8) ?
S1 O1 Ca1 . . 152.94(8) ?
Ca1 O5 H5A . . 120.2(19) ?
Ca1 O5 H5B . . 121(2) ?
H5A O5 H5B . . 117(3) ?
Ca1 O6 H6A . . 134(2) ?
Ca1 O6 H6B . . 120.4(19) ?
H6A O6 H6B . . 105(3) ?
C8 C1 C9 . . 108.03(17) ?
C8 C1 C5 . . 114.02(17) ?
C9 C1 C5 . . 113.53(15) ?
C8 C1 C2 . . 113.68(14) ?
C9 C1 C2 . . 113.12(17) ?
C5 C1 C2 . . 94.16(15) ?
C10 C2 C3 . . 111.08(15) ?
C10 C2 C1 . . 118.87(16) ?
C3 C2 C1 . . 99.98(13) ?
C10 C2 C7 . . 119.36(14) ?
C3 C2 C7 . . 102.68(14) ?
C1 C2 C7 . . 102.08(14) ?
O4 C3 C4 . . 127.00(18) ?
O4 C3 C2 . . 126.32(17) ?
C4 C3 C2 . . 106.68(17) ?
C3 C4 C5 . . 102.16(16) ?
C3 C4 H4A . . 111.3 ?
C5 C4 H4A . . 111.3 ?
C3 C4 H4B . . 111.3 ?
C5 C4 H4B . . 111.3 ?
H4A C4 H4B . . 109.2 ?
C4 C5 C6 . . 106.82(18) ?
C4 C5 C1 . . 102.74(17) ?
C6 C5 C1 . . 102.16(15) ?
C4 C5 H5 . . 114.6 ?
C6 C5 H5 . . 114.6 ?
C1 C5 H5 . . 114.6 ?
C5 C6 C7 . . 103.50(16) ?
C5 C6 H6C . . 111.1 ?
C7 C6 H6C . . 111.1 ?
C5 C6 H6D . . 111.1 ?
C7 C6 H6D . . 111.1 ?
H6C C6 H6D . . 109 ?
C6 C7 C2 . . 103.79(15) ?
C6 C7 H7A . . 111 ?
C2 C7 H7A . . 111 ?
C6 C7 H7B . . 111 ?
C2 C7 H7B . . 111 ?
H7A C7 H7B . . 109 ?
C1 C8 H8A . . 109.5 ?
C1 C8 H8B . . 109.5 ?
H8A C8 H8B . . 109.5 ?
C1 C8 H8C . . 109.5 ?
H8A C8 H8C . . 109.5 ?
H8B C8 H8C . . 109.5 ?
C1 C9 H9A . . 109.5 ?
C1 C9 H9B . . 109.5 ?
H9A C9 H9B . . 109.5 ?
C1 C9 H9C . . 109.5 ?
H9A C9 H9C . . 109.5 ?
H9B C9 H9C . . 109.5 ?
C2 C10 S1 . . 120.71(12) ?
C2 C10 H10A . . 107.1 ?
S1 C10 H10A . . 107.1 ?
C2 C10 H10B . . 107.1 ?
S1 C10 H10B . . 107.1 ?
H10A C10 H10B . . 106.8 ?

loop_
_geom_bond_atom_site_label_1
_geom_bond_atom_site_label_2
_geom_bond_site_symmetry_2
_geom_bond_distance
_geom_bond_publ_flag
Ca1 O1 4_655 2.3005(12) ?
Ca1 O1 . 2.3005(12) y
Ca1 O6 . 2.3256(15) y
Ca1 O6 4_655 2.3256(15) ?
Ca1 O5 4_655 2.3394(15) ?
Ca1 O5 . 2.3394(15) y
S1 O3 . 1.4495(14) ?
S1 O1 . 1.4525(13) ?
S1 O2 . 1.4546(14) ?
S1 C10 . 1.7690(17) ?
O4 C3 . 1.202(2) ?
O5 H5A . 0.82(3) ?
O5 H5B . 0.83(3) ?
O6 H6A . 0.76(3) ?
O6 H6B . 0.79(3) ?
C1 C8 . 1.524(3) ?
C1 C9 . 1.529(3) ?
C1 C5 . 1.551(3) ?
C1 C2 . 1.554(3) ?
C2 C10 . 1.514(2) ?
C2 C3 . 1.536(2) ?
C2 C7 . 1.555(2) ?
C3 C4 . 1.512(3) ?
C4 C5 . 1.521(3) ?
C4 H4A . 0.99 ?
C4 H4B . 0.99 ?
C5 C6 . 1.532(3) ?
C5 H5 . 1 ?
C6 C7 . 1.544(3) ?
C6 H6C . 0.99 ?
C6 H6D . 0.99 ?
C7 H7A . 0.99 ?
C7 H7B . 0.99 ?
C8 H8A . 0.98 ?
C8 H8B . 0.98 ?
C8 H8C . 0.98 ?
C9 H9A . 0.98 ?
C9 H9B . 0.98 ?
C9 H9C . 0.98 ?
C10 H10A . 0.99 ?
C10 H10B . 0.99 ?

loop_
_geom_hbond_atom_site_label_D
_geom_hbond_atom_site_label_H
_geom_hbond_atom_site_label_A
_geom_hbond_site_symmetry_A
_geom_hbond_distance_DH
_geom_hbond_distance_HA
_geom_hbond_distance_DA
_geom_hbond_angle_DHA
_geom_hbond_publ_flag
O5 H5A O2 8_655 0.82(3) 2.02(3) 2.834(2) 175(3) yes
O5 H5B O3 4_755 0.83(4) 1.97(4) 2.808(2) 178(4) yes
O6 H6A O3 5_445 0.76(3) 2.14(3) 2.881(2) 166(3) yes
O6 H6B O2 1_455 0.79(3) 1.97(3) 2.751(2) 172(2) yes
C4 H4B O4 7_466 0.99 2.59 3.386(2) 138 yes
C10 H10B O4 . 0.99 2.32 2.858(2) 113 yes
